data_1556314
loop_
_publ_author_name
'Zhou, Zihong'
'Hao, Xiang'
'Redshaw, Carl'
'Chen, Langqiu'
'Sun, Wen-Hua'

_publ_section_title
;
 Nickel bis{4,6-dibenzhydryl-2-[(arylimino)methyl]phenoxylate} complexes:
 Synthesis, structures, and catalytic behaviour towards ethylene and
 norbornene
;
_journal_issue 7
_journal_name_full 'Catalysis Science &amp; Technology'
_journal_page_first 1340
_journal_paper_doi 10.1039/c2cy20028g
_journal_volume 2
_journal_year 2012
_chemical_formula_sum 'C90 H84 Br0 N2 Ni O2'
_chemical_formula_weight 1284.30
_space_group_IT_number 2
_space_group_name_Hall '-P 1'
_space_group_name_H-M_alt 'P -1'
_symmetry_cell_setting triclinic
_symmetry_space_group_name_H-M 'P -1'
_atom_sites_solution_hydrogens geom
_atom_sites_solution_primary direct
_atom_sites_solution_secondary difmap
_audit_creation_method SHELXL-97
_cell_angle_alpha 80.61(3)
_cell_angle_beta 71.05(3)
_cell_angle_gamma 70.10(3)
_cell_formula_units_Z 1
_cell_length_a 10.515(2)
_cell_length_b 13.887(3)
_cell_length_c 15.272(3)
_cell_measurement_reflns_used 371
_cell_measurement_temperature 173(2)
_cell_measurement_theta_max 27.48
_cell_measurement_theta_min 1.41
_cell_volume 1979.8(8)
_computing_cell_refinement 'CrystalClear (Rigaku Inc., 2007)'
_computing_data_collection 'CrystalClear (Rigaku Inc., 2007)'
_computing_data_reduction 'CrystalClear (Rigaku Inc., 2007)'
_computing_molecular_graphics 'XP in Siemens SHELXTL (Sheldrick, 1994)'
_computing_publication_material 'SHELX97 (Sheldrick, 1997)'
_computing_structure_refinement 'SHELXL-97 (Sheldrick, 1997)'
_computing_structure_solution 'SHELXS-97 (Sheldrick, 1990)'
_diffrn_ambient_temperature 173(2)
_diffrn_measured_fraction_theta_full 0.993
_diffrn_measured_fraction_theta_max 0.993
_diffrn_measurement_device_type 'Bruker P4'
_diffrn_measurement_method '\w scans'
_diffrn_radiation_monochromator graphite
_diffrn_radiation_source 'fine-focus sealed tube'
_diffrn_radiation_type MoK\a
_diffrn_radiation_wavelength 0.71073
_diffrn_reflns_av_R_equivalents 0.0475
_diffrn_reflns_av_sigmaI/netI 0.0776
_diffrn_reflns_limit_h_max 13
_diffrn_reflns_limit_h_min -13
_diffrn_reflns_limit_k_max 18
_diffrn_reflns_limit_k_min -17
_diffrn_reflns_limit_l_max 19
_diffrn_reflns_limit_l_min -19
_diffrn_reflns_number 17859
_diffrn_reflns_theta_full 27.48
_diffrn_reflns_theta_max 27.48
_diffrn_reflns_theta_min 1.41
_diffrn_standards_decay_% 0
_diffrn_standards_interval_count 0
_diffrn_standards_interval_time 0
_diffrn_standards_number 0
_exptl_absorpt_coefficient_mu 0.291
_exptl_absorpt_correction_T_max 1.0000
_exptl_absorpt_correction_T_min 0.7508
_exptl_absorpt_correction_type empirical
_exptl_absorpt_process_details 'SADABS (Sheldrick, 1996)'
_exptl_crystal_colour yellow
_exptl_crystal_density_diffrn 1.077
_exptl_crystal_density_method 'not measured'
_exptl_crystal_description block
_exptl_crystal_F_000 682
_exptl_crystal_size_max 0.2500
_exptl_crystal_size_mid 0.2200
_exptl_crystal_size_min 0.2000
_platon_squeeze_details ' ?'
_refine_diff_density_max 0.422
_refine_diff_density_min -0.569
_refine_diff_density_rms 0.146
_refine_ls_extinction_method none
_refine_ls_goodness_of_fit_ref 1.144
_refine_ls_hydrogen_treatment constr
_refine_ls_matrix_type full
_refine_ls_number_parameters 434
_refine_ls_number_reflns 9014
_refine_ls_number_restraints 0
_refine_ls_restrained_S_all 1.144
_refine_ls_R_factor_gt 0.0787
_refine_ls_shift/su_max 0.000
_refine_ls_shift/su_mean 0.000
_refine_ls_structure_factor_coef Fsqd
_refine_ls_weighting_details 'calc w=1/[\s^2^(Fo^2^)+(0.1040P)^2^+0.6578P] where P=(Fo^2^+2Fc^2^)/3'
_refine_ls_weighting_scheme calc
_refine_ls_wR_factor_gt 0.2086
_refine_ls_wR_factor_ref 0.2206
_reflns_number_gt 7073
_reflns_number_total 9014
_reflns_threshold_expression >2sigma(I)
_cod_data_source_file c2cy20028g.txt
_cod_data_source_block Ni3
_cod_depositor_comments
;
The following automatic conversions were performed:

data item '_symmetry_cell_setting' value 'Triclinic' was changed to
'triclinic' in accordance with the
/home/saulius/struct/COD-crude-data/automatic-downloads/DataCite-retrospective/RSC/depositions/lib/dictionaries/cif_core.dic
dictionary named 'cif_core.dic' version 2.4.2 last updated on
2011-04-26.

Automatic conversion script
Id: cif_fix_values 6909 2019-04-08 15:41:33Z antanas 
;
_cod_original_cell_volume 1979.8(7)
_cod_original_sg_symbol_H-M P-1
_cod_database_code 1556314
_refine_ls_r_factor_ref 0.0985

loop_
_symmetry_equiv_pos_as_xyz
'x, y, z'
'-x, -y, -z'

loop_
_atom_site_label
_atom_site_type_symbol
_atom_site_fract_x
_atom_site_fract_y
_atom_site_fract_z
_atom_site_U_iso_or_equiv
_atom_site_adp_type
_atom_site_occupancy
_atom_site_symmetry_multiplicity
_atom_site_calc_flag
_atom_site_refinement_flags
Ni1 Ni 0.5000 0.5000 0.0000 0.01950(16) Uani 1 2 d S
O1 O 0.4533(2) 0.56862(15) 0.10654(14) 0.0243(4) Uani 1 1 d .
N1 N 0.4916(2) 0.62246(19) -0.07770(16) 0.0210(5) Uani 1 1 d .
C1 C 0.4033(3) 0.6678(2) 0.1189(2) 0.0236(6) Uani 1 1 d .
C2 C 0.3608(3) 0.7034(2) 0.2105(2) 0.0257(6) Uani 1 1 d .
C3 C 0.3058(4) 0.8073(2) 0.2213(2) 0.0309(7) Uani 1 1 d .
H3 H 0.2752 0.8297 0.2824 0.037 Uiso 1 1 calc R
C4 C 0.2915(4) 0.8824(2) 0.1490(2) 0.0302(7) Uani 1 1 d .
C5 C 0.3357(3) 0.8494(2) 0.0614(2) 0.0280(7) Uani 1 1 d .
H4 H 0.3297 0.8983 0.0103 0.034 Uiso 1 1 calc R
C6 C 0.3907(3) 0.7430(2) 0.0455(2) 0.0229(6) Uani 1 1 d .
C7 C 0.4425(3) 0.7153(2) -0.0484(2) 0.0239(6) Uani 1 1 d .
H1 H 0.4412 0.7701 -0.0947 0.029 Uiso 1 1 calc R
C8 C 0.3854(4) 0.6300(3) 0.2929(2) 0.0311(7) Uani 1 1 d .
H5 H 0.3897 0.5610 0.2786 0.037 Uiso 1 1 calc R
C9 C 0.2400(4) 0.9953(2) 0.1719(2) 0.0353(8) Uani 1 1 d .
H2 H 0.1592 1.0019 0.2300 0.042 Uiso 1 1 calc R
C10 C 0.2614(4) 0.6622(3) 0.3806(2) 0.0344(8) Uani 1 1 d .
C11 C 0.1396(4) 0.6387(3) 0.3932(3) 0.0466(9) Uani 1 1 d .
H11A H 0.1345 0.6008 0.3487 0.056 Uiso 1 1 calc R
C12 C 0.0239(5) 0.6697(3) 0.4702(3) 0.0570(11) Uani 1 1 d .
H12A H -0.0587 0.6518 0.4778 0.068 Uiso 1 1 calc R
C13 C 0.0261(5) 0.7247(4) 0.5344(3) 0.0590(12) Uani 1 1 d .
H13A H -0.0538 0.7456 0.5867 0.071 Uiso 1 1 calc R
C14 C 0.1465(5) 0.7496(4) 0.5225(3) 0.0583(12) Uani 1 1 d .
H14A H 0.1494 0.7886 0.5670 0.070 Uiso 1 1 calc R
C15 C 0.2638(5) 0.7189(3) 0.4466(2) 0.0464(9) Uani 1 1 d .
H15A H 0.3462 0.7368 0.4397 0.056 Uiso 1 1 calc R
C16 C 0.5267(4) 0.6189(3) 0.3089(2) 0.0356(8) Uani 1 1 d .
C17 C 0.5713(4) 0.5456(3) 0.3759(3) 0.0403(8) Uani 1 1 d .
H17A H 0.5135 0.5043 0.4098 0.048 Uiso 1 1 calc R
C18 C 0.6976(5) 0.5314(3) 0.3944(3) 0.0515(10) Uani 1 1 d .
H18A H 0.7266 0.4804 0.4396 0.062 Uiso 1 1 calc R
C19 C 0.7797(5) 0.5922(4) 0.3462(3) 0.0669(14) Uani 1 1 d .
H19A H 0.8656 0.5842 0.3588 0.080 Uiso 1 1 calc R
C20 C 0.7385(6) 0.6640(5) 0.2802(4) 0.0793(17) Uani 1 1 d .
H20 H 0.7963 0.7054 0.2470 0.095 Uiso 1 1 calc R
C21 C 0.6125(5) 0.6773(4) 0.2610(3) 0.0566(12) Uani 1 1 d .
H21 H 0.5858 0.7272 0.2144 0.068 Uiso 1 1 calc R
C22 C 0.3537(5) 1.0217(3) 0.1958(2) 0.0405(9) Uani 1 1 d .
C22A C 0.1808(4) 1.0691(3) 0.0988(3) 0.0447(9) Uani 1 1 d .
C23 C 0.3159(6) 1.0909(3) 0.2621(3) 0.0582(12) Uani 1 1 d .
H23A H 0.2188 1.1213 0.2933 0.070 Uiso 1 1 calc R
C23A C 0.2402(5) 1.1449(3) 0.0491(3) 0.0544(11) Uani 1 1 d .
H23B H 0.3217 1.1510 0.0590 0.065 Uiso 1 1 calc R
C24 C 0.4190(8) 1.1168(4) 0.2838(4) 0.0740(16) Uani 1 1 d .
H24A H 0.3914 1.1640 0.3301 0.089 Uiso 1 1 calc R
C24A C 0.1784(7) 1.2118(4) -0.0152(3) 0.0742(16) Uani 1 1 d .
H24B H 0.2185 1.2634 -0.0491 0.089 Uiso 1 1 calc R
C25 C 0.5584(7) 1.0753(4) 0.2394(4) 0.0703(15) Uani 1 1 d .
H25A H 0.6279 1.0948 0.2530 0.084 Uiso 1 1 calc R
C25A C 0.0601(7) 1.2038(4) -0.0302(4) 0.0780(17) Uani 1 1 d .
H25B H 0.0199 1.2493 -0.0746 0.094 Uiso 1 1 calc R
C26 C 0.5977(6) 1.0046(3) 0.1743(3) 0.0600(12) Uani 1 1 d .
H26 H 0.6950 0.9732 0.1445 0.072 Uiso 1 1 calc R
C26A C 0.0008(6) 1.1311(4) 0.0185(4) 0.0709(15) Uani 1 1 d .
H26A H -0.0813 1.1262 0.0085 0.085 Uiso 1 1 calc R
C27 C 0.4956(5) 0.9792(3) 0.1523(3) 0.0479(10) Uani 1 1 d .
H27A H 0.5240 0.9315 0.1063 0.057 Uiso 1 1 calc R
C27A C 0.0601(5) 1.0636(3) 0.0830(3) 0.0549(11) Uani 1 1 d .
H27B H 0.0177 1.0131 0.1167 0.066 Uiso 1 1 calc R
C34 C 0.5447(3) 0.6216(2) -0.17773(19) 0.0233(6) Uani 1 1 d .
C35 C 0.6904(3) 0.5982(2) -0.2179(2) 0.0290(7) Uani 1 1 d .
C36 C 0.7404(4) 0.6032(3) -0.3145(2) 0.0351(8) Uani 1 1 d .
H36A H 0.8392 0.5874 -0.3438 0.042 Uiso 1 1 calc R
C37 C 0.6485(4) 0.6309(3) -0.3682(2) 0.0389(8) Uani 1 1 d .
H37A H 0.6846 0.6334 -0.4339 0.047 Uiso 1 1 calc R
C38 C 0.5037(4) 0.6550(3) -0.3266(2) 0.0342(8) Uani 1 1 d .
H38A H 0.4418 0.6747 -0.3644 0.041 Uiso 1 1 calc R
C39 C 0.4475(3) 0.6508(2) -0.2300(2) 0.0279(7) Uani 1 1 d .
C40 C 0.2896(4) 0.6781(3) -0.1831(2) 0.0340(7) Uani 1 1 d .
H40A H 0.2677 0.7242 -0.1327 0.041 Uiso 1 1 calc R
C41 C 0.2430(4) 0.5854(3) -0.1370(3) 0.0455(9) Uani 1 1 d .
H41A H 0.2973 0.5492 -0.0936 0.068 Uiso 1 1 calc R
H41B H 0.2594 0.5392 -0.1845 0.068 Uiso 1 1 calc R
H41C H 0.1421 0.6079 -0.1033 0.068 Uiso 1 1 calc R
C42 C 0.1992(4) 0.7372(3) -0.2467(3) 0.0448(9) Uani 1 1 d .
H42A H 0.2291 0.7971 -0.2769 0.067 Uiso 1 1 calc R
H42B H 0.0996 0.7600 -0.2101 0.067 Uiso 1 1 calc R
H42C H 0.2108 0.6926 -0.2941 0.067 Uiso 1 1 calc R
C43 C 0.7923(4) 0.5727(3) -0.1601(2) 0.0390(8) Uani 1 1 d .
H43A H 0.7347 0.5935 -0.0959 0.047 Uiso 1 1 calc R
C44 C 0.8697(5) 0.4611(3) -0.1527(3) 0.0590(12) Uani 1 1 d .
H44A H 0.9377 0.4501 -0.1181 0.088 Uiso 1 1 calc R
H44B H 0.9200 0.4362 -0.2150 0.088 Uiso 1 1 calc R
H44C H 0.8022 0.4235 -0.1202 0.088 Uiso 1 1 calc R
C45 C 0.8983(5) 0.6343(4) -0.1953(4) 0.0590(12) Uani 1 1 d .
H45A H 0.9491 0.6262 -0.1497 0.089 Uiso 1 1 calc R
H45B H 0.8473 0.7071 -0.2044 0.089 Uiso 1 1 calc R
H45C H 0.9659 0.6089 -0.2544 0.089 Uiso 1 1 calc R

loop_
_atom_site_aniso_label
_atom_site_aniso_U_11
_atom_site_aniso_U_22
_atom_site_aniso_U_33
_atom_site_aniso_U_23
_atom_site_aniso_U_13
_atom_site_aniso_U_12
Ni1 0.0215(3) 0.0184(3) 0.0183(3) -0.0018(2) -0.0062(2) -0.0050(2)
O1 0.0300(11) 0.0196(10) 0.0224(10) 0.0003(8) -0.0093(9) -0.0055(9)
N1 0.0209(12) 0.0238(12) 0.0178(11) -0.0007(9) -0.0063(9) -0.0060(10)
C1 0.0243(15) 0.0234(14) 0.0226(14) -0.0044(12) -0.0069(11) -0.0053(12)
C2 0.0290(16) 0.0256(15) 0.0201(14) -0.0035(12) -0.0055(12) -0.0059(12)
C3 0.0379(18) 0.0278(16) 0.0240(15) -0.0076(13) -0.0044(13) -0.0078(14)
C4 0.0358(18) 0.0228(15) 0.0285(16) -0.0050(13) -0.0084(13) -0.0041(13)
C5 0.0341(17) 0.0229(15) 0.0237(15) -0.0014(12) -0.0073(13) -0.0056(13)
C6 0.0247(15) 0.0200(14) 0.0222(14) -0.0038(11) -0.0063(11) -0.0040(11)
C7 0.0251(15) 0.0217(14) 0.0238(15) -0.0013(12) -0.0077(12) -0.0056(12)
C8 0.0382(18) 0.0276(16) 0.0256(16) -0.0024(13) -0.0094(14) -0.0072(14)
C9 0.046(2) 0.0243(16) 0.0292(17) -0.0065(13) -0.0078(15) -0.0030(14)
C10 0.047(2) 0.0300(17) 0.0219(15) 0.0003(13) -0.0098(14) -0.0074(15)
C11 0.047(2) 0.045(2) 0.042(2) -0.0082(18) -0.0039(17) -0.0127(18)
C12 0.049(3) 0.054(3) 0.055(3) -0.007(2) 0.003(2) -0.014(2)
C13 0.062(3) 0.053(3) 0.039(2) -0.007(2) 0.004(2) -0.005(2)
C14 0.077(3) 0.056(3) 0.0281(19) -0.0123(18) -0.011(2) -0.003(2)
C15 0.061(3) 0.046(2) 0.0304(19) -0.0055(16) -0.0145(18) -0.0112(19)
C16 0.0383(19) 0.0379(19) 0.0272(16) -0.0048(14) -0.0114(14) -0.0045(15)
C17 0.049(2) 0.038(2) 0.0364(19) -0.0042(16) -0.0190(17) -0.0099(17)
C18 0.057(3) 0.054(2) 0.041(2) -0.0056(19) -0.0217(19) -0.005(2)
C19 0.047(3) 0.102(4) 0.055(3) -0.001(3) -0.024(2) -0.020(3)
C20 0.058(3) 0.116(5) 0.074(4) 0.023(3) -0.026(3) -0.046(3)
C21 0.044(2) 0.080(3) 0.044(2) 0.018(2) -0.0142(19) -0.025(2)
C22 0.067(3) 0.0216(16) 0.0332(18) 0.0017(14) -0.0194(18) -0.0104(16)
C22A 0.054(2) 0.0279(18) 0.040(2) -0.0123(16) -0.0120(18) 0.0046(17)
C23 0.098(4) 0.032(2) 0.045(2) -0.0074(18) -0.029(2) -0.011(2)
C23A 0.075(3) 0.034(2) 0.043(2) -0.0013(17) -0.014(2) -0.005(2)
C24 0.131(5) 0.039(2) 0.072(3) -0.013(2) -0.053(4) -0.026(3)
C24A 0.100(4) 0.042(3) 0.058(3) 0.008(2) -0.023(3) 0.000(3)
C25 0.114(5) 0.047(3) 0.076(3) 0.014(2) -0.056(3) -0.037(3)
C25A 0.091(4) 0.054(3) 0.068(3) -0.006(3) -0.039(3) 0.019(3)
C26 0.087(4) 0.047(2) 0.063(3) 0.014(2) -0.038(3) -0.034(2)
C26A 0.069(3) 0.055(3) 0.076(3) -0.020(3) -0.033(3) 0.016(3)
C27 0.072(3) 0.034(2) 0.046(2) -0.0009(17) -0.024(2) -0.021(2)
C27A 0.057(3) 0.040(2) 0.058(3) -0.013(2) -0.022(2) 0.006(2)
C34 0.0308(16) 0.0183(13) 0.0194(14) 0.0006(11) -0.0065(12) -0.0071(12)
C35 0.0312(17) 0.0281(16) 0.0285(16) -0.0024(13) -0.0092(13) -0.0092(13)
C36 0.0357(19) 0.0412(19) 0.0277(16) -0.0077(14) 0.0004(14) -0.0173(15)
C37 0.053(2) 0.041(2) 0.0228(16) -0.0034(14) -0.0027(15) -0.0215(18)
C38 0.048(2) 0.0347(18) 0.0243(16) -0.0031(14) -0.0155(14) -0.0129(16)
C39 0.0326(17) 0.0247(15) 0.0282(16) -0.0045(13) -0.0108(13) -0.0079(13)
C40 0.0321(18) 0.0358(18) 0.0336(17) -0.0095(14) -0.0132(14) -0.0031(14)
C41 0.0321(19) 0.056(2) 0.048(2) 0.0031(19) -0.0145(16) -0.0142(18)
C42 0.043(2) 0.042(2) 0.055(2) -0.0044(18) -0.0261(19) -0.0091(17)
C43 0.0235(17) 0.055(2) 0.0353(18) -0.0082(17) -0.0052(14) -0.0090(16)
C44 0.047(3) 0.057(3) 0.079(3) 0.016(2) -0.034(2) -0.019(2)
C45 0.050(3) 0.052(3) 0.088(3) -0.007(2) -0.034(2) -0.016(2)

loop_
_atom_type_symbol
_atom_type_description
_atom_type_scat_dispersion_real
_atom_type_scat_dispersion_imag
_atom_type_scat_source
C C 0.0033 0.0016 'International Tables Vol C Tables 4.2.6.8 and 6.1.1.4'
H H 0.0000 0.0000 'International Tables Vol C Tables 4.2.6.8 and 6.1.1.4'
Br Br -0.2901 2.4595 'International Tables Vol C Tables 4.2.6.8 and 6.1.1.4'
N N 0.0061 0.0033 'International Tables Vol C Tables 4.2.6.8 and 6.1.1.4'
Ni Ni 0.3393 1.1124 'International Tables Vol C Tables 4.2.6.8 and 6.1.1.4'
O O 0.0106 0.0060 'International Tables Vol C Tables 4.2.6.8 and 6.1.1.4'

loop_
_geom_angle_atom_site_label_1
_geom_angle_atom_site_label_2
_geom_angle_atom_site_label_3
_geom_angle
_geom_angle_site_symmetry_1
_geom_angle_site_symmetry_3
O1 Ni1 O1 180.00(12) . 2_665
O1 Ni1 N1 87.24(9) . 2_665
O1 Ni1 N1 92.76(9) 2_665 2_665
O1 Ni1 N1 92.76(9) . .
O1 Ni1 N1 87.24(9) 2_665 .
N1 Ni1 N1 180.00(16) 2_665 .
C1 O1 Ni1 129.59(19) . .
C7 N1 C34 112.5(2) . .
C7 N1 Ni1 125.1(2) . .
C34 N1 Ni1 122.39(19) . .
O1 C1 C6 123.0(3) . .
O1 C1 C2 119.9(3) . .
C6 C1 C2 117.0(3) . .
C3 C2 C1 118.5(3) . .
C3 C2 C8 119.9(3) . .
C1 C2 C8 121.5(3) . .
C2 C3 C4 124.8(3) . .
C2 C3 H3 117.6 . .
C4 C3 H3 117.6 . .
C5 C4 C3 117.2(3) . .
C5 C4 C9 124.5(3) . .
C3 C4 C9 118.2(3) . .
C4 C5 C6 120.9(3) . .
C4 C5 H4 119.5 . .
C6 C5 H4 119.5 . .
C1 C6 C5 121.6(3) . .
C1 C6 C7 121.0(3) . .
C5 C6 C7 117.3(3) . .
N1 C7 C6 127.0(3) . .
N1 C7 H1 116.5 . .
C6 C7 H1 116.5 . .
C2 C8 C16 112.1(3) . .
C2 C8 C10 110.9(3) . .
C16 C8 C10 111.2(3) . .
C2 C8 H5 107.4 . .
C16 C8 H5 107.4 . .
C10 C8 H5 107.4 . .
C22 C9 C22A 114.0(3) . .
C22 C9 C4 110.3(3) . .
C22A C9 C4 113.5(3) . .
C22 C9 H2 106.1 . .
C22A C9 H2 106.1 . .
C4 C9 H2 106.1 . .
C11 C10 C15 117.8(4) . .
C11 C10 C8 119.4(3) . .
C15 C10 C8 122.8(4) . .
C10 C11 C12 120.8(4) . .
C10 C11 H11A 119.6 . .
C12 C11 H11A 119.6 . .
C13 C12 C11 121.5(5) . .
C13 C12 H12A 119.2 . .
C11 C12 H12A 119.2 . .
C12 C13 C14 118.4(4) . .
C12 C13 H13A 120.8 . .
C14 C13 H13A 120.8 . .
C13 C14 C15 121.2(4) . .
C13 C14 H14A 119.4 . .
C15 C14 H14A 119.4 . .
C14 C15 C10 120.3(4) . .
C14 C15 H15A 119.9 . .
C10 C15 H15A 119.9 . .
C21 C16 C17 117.7(4) . .
C21 C16 C8 123.6(3) . .
C17 C16 C8 118.7(3) . .
C18 C17 C16 121.9(4) . .
C18 C17 H17A 119.0 . .
C16 C17 H17A 119.0 . .
C19 C18 C17 118.9(4) . .
C19 C18 H18A 120.5 . .
C17 C18 H18A 120.5 . .
C20 C19 C18 120.1(4) . .
C20 C19 H19A 119.9 . .
C18 C19 H19A 119.9 . .
C19 C20 C21 120.9(5) . .
C19 C20 H20 119.6 . .
C21 C20 H20 119.6 . .
C16 C21 C20 120.5(4) . .
C16 C21 H21 119.8 . .
C20 C21 H21 119.8 . .
C27 C22 C23 117.9(4) . .
C27 C22 C9 122.0(3) . .
C23 C22 C9 120.0(4) . .
C27A C22A C23A 118.4(4) . .
C27A C22A C9 119.1(4) . .
C23A C22A C9 122.4(4) . .
C22 C23 C24 120.6(5) . .
C22 C23 H23A 119.7 . .
C24 C23 H23A 119.7 . .
C22A C23A C24A 119.4(5) . .
C22A C23A H23B 120.3 . .
C24A C23A H23B 120.3 . .
C25 C24 C23 120.8(4) . .
C25 C24 H24A 119.6 . .
C23 C24 H24A 119.6 . .
C25A C24A C23A 120.9(5) . .
C25A C24A H24B 119.5 . .
C23A C24A H24B 119.5 . .
C24 C25 C26 119.2(5) . .
C24 C25 H25A 120.4 . .
C26 C25 H25A 120.4 . .
C26A C25A C24A 120.1(5) . .
C26A C25A H25B 120.0 . .
C24A C25A H25B 120.0 . .
C25 C26 C27 120.1(5) . .
C25 C26 H26 119.9 . .
C27 C26 H26 119.9 . .
C25A C26A C27A 120.2(5) . .
C25A C26A H26A 119.9 . .
C27A C26A H26A 119.9 . .
C22 C27 C26 121.3(4) . .
C22 C27 H27A 119.3 . .
C26 C27 H27A 119.3 . .
C26A C27A C22A 121.0(5) . .
C26A C27A H27B 119.5 . .
C22A C27A H27B 119.5 . .
C35 C34 C39 123.1(3) . .
C35 C34 N1 117.7(3) . .
C39 C34 N1 119.0(3) . .
C36 C35 C34 117.6(3) . .
C36 C35 C43 120.2(3) . .
C34 C35 C43 122.1(3) . .
C37 C36 C35 121.0(3) . .
C37 C36 H36A 119.5 . .
C35 C36 H36A 119.5 . .
C36 C37 C38 120.4(3) . .
C36 C37 H37A 119.8 . .
C38 C37 H37A 119.8 . .
C37 C38 C39 121.1(3) . .
C37 C38 H38A 119.5 . .
C39 C38 H38A 119.5 . .
C38 C39 C34 116.8(3) . .
C38 C39 C40 121.9(3) . .
C34 C39 C40 121.3(3) . .
C39 C40 C41 112.8(3) . .
C39 C40 C42 114.2(3) . .
C41 C40 C42 109.1(3) . .
C39 C40 H40A 106.8 . .
C41 C40 H40A 106.8 . .
C42 C40 H40A 106.8 . .
C40 C41 H41A 109.5 . .
C40 C41 H41B 109.5 . .
H41A C41 H41B 109.5 . .
C40 C41 H41C 109.5 . .
H41A C41 H41C 109.5 . .
H41B C41 H41C 109.5 . .
C40 C42 H42A 109.5 . .
C40 C42 H42B 109.5 . .
H42A C42 H42B 109.5 . .
C40 C42 H42C 109.5 . .
H42A C42 H42C 109.5 . .
H42B C42 H42C 109.5 . .
C44 C43 C35 113.4(3) . .
C44 C43 C45 109.9(3) . .
C35 C43 C45 112.1(3) . .
C44 C43 H43A 107.0 . .
C35 C43 H43A 107.0 . .
C45 C43 H43A 107.0 . .
C43 C44 H44A 109.5 . .
C43 C44 H44B 109.5 . .
H44A C44 H44B 109.5 . .
C43 C44 H44C 109.5 . .
H44A C44 H44C 109.5 . .
H44B C44 H44C 109.5 . .
C43 C45 H45A 109.5 . .
C43 C45 H45B 109.5 . .
H45A C45 H45B 109.5 . .
C43 C45 H45C 109.5 . .
H45A C45 H45C 109.5 . .
H45B C45 H45C 109.5 . .

loop_
_geom_bond_atom_site_label_1
_geom_bond_atom_site_label_2
_geom_bond_distance
_geom_bond_site_symmetry_2
Ni1 O1 1.862(2) .
Ni1 O1 1.862(2) 2_665
Ni1 N1 1.901(2) 2_665
Ni1 N1 1.901(2) .
O1 C1 1.317(4) .
N1 C7 1.310(4) .
N1 C34 1.447(4) .
C1 C6 1.408(4) .
C1 C2 1.439(4) .
C2 C3 1.375(4) .
C2 C8 1.518(4) .
C3 C4 1.398(5) .
C3 H3 0.9500 .
C4 C5 1.367(4) .
C4 C9 1.533(4) .
C5 C6 1.422(4) .
C5 H4 0.9500 .
C6 C7 1.425(4) .
C7 H1 0.9500 .
C8 C16 1.536(5) .
C8 C10 1.536(5) .
C8 H5 1.0000 .
C9 C22 1.525(5) .
C9 C22A 1.526(5) .
C9 H2 1.0000 .
C10 C11 1.374(5) .
C10 C15 1.387(5) .
C11 C12 1.388(6) .
C11 H11A 0.9500 .
C12 C13 1.347(6) .
C12 H12A 0.9500 .
C13 C14 1.372(7) .
C13 H13A 0.9500 .
C14 C15 1.386(6) .
C14 H14A 0.9500 .
C15 H15A 0.9500 .
C16 C21 1.372(6) .
C16 C17 1.396(5) .
C17 C18 1.389(6) .
C17 H17A 0.9500 .
C18 C19 1.371(7) .
C18 H18A 0.9500 .
C19 C20 1.363(7) .
C19 H19A 0.9500 .
C20 C21 1.394(6) .
C20 H20 0.9500 .
C21 H21 0.9500 .
C22 C27 1.379(6) .
C22 C23 1.380(5) .
C22A C27A 1.395(6) .
C22A C23A 1.397(6) .
C23 C24 1.398(7) .
C23 H23A 0.9500 .
C23A C24A 1.399(6) .
C23A H23B 0.9500 .
C24 C25 1.359(8) .
C24 H24A 0.9500 .
C24A C25A 1.378(8) .
C24A H24B 0.9500 .
C25 C26 1.377(7) .
C25 H25A 0.9500 .
C25A C26A 1.358(8) .
C25A H25B 0.9500 .
C26 C27 1.386(6) .
C26 H26 0.9500 .
C26A C27A 1.391(6) .
C26A H26A 0.9500 .
C27 H27A 0.9500 .
C27A H27B 0.9500 .
C34 C35 1.395(4) .
C34 C39 1.409(4) .
C35 C36 1.394(4) .
C35 C43 1.519(5) .
C36 C37 1.384(5) .
C36 H36A 0.9500 .
C37 C38 1.388(5) .
C37 H37A 0.9500 .
C38 C39 1.400(4) .
C38 H38A 0.9500 .
C39 C40 1.518(5) .
C40 C41 1.518(5) .
C40 C42 1.526(5) .
C40 H40A 1.0000 .
C41 H41A 0.9800 .
C41 H41B 0.9800 .
C41 H41C 0.9800 .
C42 H42A 0.9800 .
C42 H42B 0.9800 .
C42 H42C 0.9800 .
C43 C44 1.490(6) .
C43 C45 1.541(6) .
C43 H43A 1.0000 .
C44 H44A 0.9800 .
C44 H44B 0.9800 .
C44 H44C 0.9800 .
C45 H45A 0.9800 .
C45 H45B 0.9800 .
C45 H45C 0.9800 .

loop_
_platon_squeeze_void_nr
_platon_squeeze_void_average_x
_platon_squeeze_void_average_y
_platon_squeeze_void_average_z
_platon_squeeze_void_volume
_platon_squeeze_void_count_electrons
1 -0.262 0.159 0.868 414.0 113.4
2 0.108 0.666 0.366 26.9 7.1
